data_7055464
loop_
_publ_author_name
'Lahoud, Marcelo G.'
'Muniz, Elaine C.'
'Arroyos, Guilherme'
'F\'avaro, Marcelo A.'
'Davolos, Marian R.'
'D'Vries, Richard F.'
'Ellena, Javier'
'Freitas, Rafael S.'
'Arrighi, Everton'
'Frem, Regina C. G.'

_publ_section_title
;
 Rare earth coordination dinuclear compounds constructed from
 3,5-dicarboxypyrazolate and succinate intermetallic bridges
;
_journal_issue 6
_journal_name_full 'New J. Chem.'
_journal_page_first 5338
_journal_paper_doi 10.1039/C6NJ00140H
_journal_volume 40
_journal_year 2016
_chemical_formula_moiety '2(C14 H24 La2 N4 O20), 1.5(H4 O2)'
_chemical_formula_sum 'C28 H54 La4 N8 O43'
_chemical_formula_weight 1746.43
_space_group_crystal_system triclinic
_space_group_IT_number 2
_space_group_name_Hall '-P 1'
_space_group_name_H-M_alt 'P -1'
_symmetry_space_group_name_Hall '-P 1'
_symmetry_space_group_name_H-M 'P -1'
_atom_sites_solution_hydrogens mixed
_audit_creation_date 2015-11-26
_audit_creation_method
;
Olex2 1.2
(compiled 2015.09.30 svn.r3233 for OlexSys, GUI svn.r5103)
;
_audit_update_record
;
2015-11-30 deposited with the CCDC.
2016-04-08 downloaded from the CCDC.
;
_cell_angle_alpha 73.850(2)
_cell_angle_beta 70.201(2)
_cell_angle_gamma 64.115(2)
_cell_formula_units_Z 1
_cell_length_a 10.3050(4)
_cell_length_b 11.5990(4)
_cell_length_c 13.7310(6)
_cell_measurement_reflns_used 2367
_cell_measurement_temperature 293.15
_cell_measurement_theta_max 27.485
_cell_measurement_theta_min 2.91
_cell_volume 1372.74(10)
_computing_molecular_graphics 'Olex2 (Dolomanov et al., 2009)'
_computing_publication_material 'Olex2 (Dolomanov et al., 2009)'
_computing_structure_refinement 'ShelXL (Sheldrick, 2015)'
_diffrn_ambient_temperature 293.15
_diffrn_detector_area_resol_mean 9
_diffrn_measured_fraction_theta_full 0.994
_diffrn_measured_fraction_theta_max 0.995
_diffrn_measurement_device_type KappaCCD
_diffrn_measurement_method 'CCD rotation images, thick slices'
_diffrn_radiation_type MoK\a
_diffrn_radiation_wavelength 0.71073
_diffrn_reflns_av_R_equivalents 0.0389
_diffrn_reflns_av_unetI/netI 0.0236
_diffrn_reflns_Laue_measured_fraction_full 0.994
_diffrn_reflns_Laue_measured_fraction_max 0.995
_diffrn_reflns_limit_h_max 13
_diffrn_reflns_limit_h_min -13
_diffrn_reflns_limit_k_max 14
_diffrn_reflns_limit_k_min -13
_diffrn_reflns_limit_l_max 17
_diffrn_reflns_limit_l_min -17
_diffrn_reflns_number 32428
_diffrn_reflns_point_group_measured_fraction_full 0.994
_diffrn_reflns_point_group_measured_fraction_max 0.995
_diffrn_reflns_theta_full 25.242
_diffrn_reflns_theta_max 26.723
_diffrn_reflns_theta_min 3.086
_diffrn_source 'Enraf Nonius FR590'
_exptl_absorpt_coefficient_mu 3.170
_exptl_absorpt_correction_T_max 0.628
_exptl_absorpt_correction_T_min 0.278
_exptl_absorpt_correction_type gaussian
_exptl_absorpt_process_details
;
P. Coppens, L. Leiserowitz, D Rabinovich, Acta Cryst.
   (1965), 18, 1035-1038
;
_exptl_crystal_colour colourless
_exptl_crystal_colour_primary colourless
_exptl_crystal_density_diffrn 2.113
_exptl_crystal_description prism
_exptl_crystal_F_000 850
_exptl_crystal_size_max 0.42
_exptl_crystal_size_mid 0.3
_exptl_crystal_size_min 0.18
_refine_diff_density_max 1.818
_refine_diff_density_min -0.917
_refine_diff_density_rms 0.111
_refine_ls_extinction_coef 0.0082(5)
_refine_ls_extinction_expression Fc^*^=kFc[1+0.001xFc^2^\l^3^/sin(2\q)]^-1/4^
_refine_ls_extinction_method 'SHELXL-2014/7 (Sheldrick 2014'
_refine_ls_goodness_of_fit_ref 1.124
_refine_ls_hydrogen_treatment constr
_refine_ls_matrix_type full
_refine_ls_number_parameters 381
_refine_ls_number_reflns 5792
_refine_ls_number_restraints 0
_refine_ls_restrained_S_all 1.124
_refine_ls_R_factor_all 0.0333
_refine_ls_R_factor_gt 0.0297
_refine_ls_shift/su_max 0.001
_refine_ls_shift/su_mean 0.000
_refine_ls_structure_factor_coef Fsqd
_refine_ls_weighting_details 'w=1/[\s^2^(Fo^2^)+(0.0322P)^2^+2.9737P] where P=(Fo^2^+2Fc^2^)/3'
_refine_ls_weighting_scheme calc
_refine_ls_wR_factor_gt 0.0710
_refine_ls_wR_factor_ref 0.0730
_reflns_Friedel_coverage 0.000
_reflns_number_gt 5274
_reflns_number_total 5792
_reflns_threshold_expression 'I > 2\s(I)'
_cod_data_source_file c6nj00140h2.cif
_cod_data_source_block lasuc
_cod_depositor_comments 'Adding full bibliography for 7055457--7055469.cif.'
_cod_database_code 7055464
_shelx_space_group_comment
;
The symmetry employed for this shelxl refinement is uniquely defined
by the following loop, which should always be used as a source of
symmetry information in preference to the above space-group names.
They are only intended as comments.
;
_shelx_estimated_absorpt_t_max 0.599
_shelx_estimated_absorpt_t_min 0.349
_olex2_refinement_description
;
1. Fixed Uiso
 At 1.2 times of:
  All C(H) groups, All C(H,H) groups, All N(H) groups
 At 1.5 times of:
  All O(H,H) groups
2. Uiso/Uaniso restraints and constraints
Uanis(O2W) = Uanis(O1W)
3. Others
 Fixed Sof: O1W(0.5) H1WA(0.5) H1WB(0.5)
4.a Riding coordinates:
 O5(H5A,H5B), O7(H7A,H7B), O8(H8A,H8B), O11(H11A,H11B), C18(H18A,H18B),
 C19(H19A,H19B), O1W(H1WA,H1WB)
4.b Free rotating group:
 O2W(H2WA,H2WB)
4.c Rotating group:
 O6(H6A,H6B), O12(H12A,H12B), O13(H13A,H13B), O14(H14A,H14B)
4.d Aromatic/amide H refined with riding coordinates:
 N1'(H1'), N1(H1), C3'(H3'), C3(H3)
;
_shelx_shelxl_version_number 2014/7
_olex2_submission_special_instructions 'No special instructions were received'

loop_
_space_group_symop_operation_xyz
'x, y, z'
'-x, -y, -z'

loop_
_atom_site_label
_atom_site_type_symbol
_atom_site_fract_x
_atom_site_fract_y
_atom_site_fract_z
_atom_site_U_iso_or_equiv
_atom_site_adp_type
_atom_site_occupancy
_atom_site_site_symmetry_order
_atom_site_calc_flag
_atom_site_refinement_flags_posn
_atom_site_refinement_flags_occupancy
La1 La -0.09416(2) 0.54361(2) 0.29498(2) 0.02088(8) Uani 1 1 d . .
La2 La 0.28327(2) -0.10945(2) 0.20207(2) 0.02227(8) Uani 1 1 d . .
O1 O -0.1211(3) 0.5101(3) 0.1349(2) 0.0340(6) Uani 1 1 d . .
O1' O -0.3575(3) 0.5516(2) 0.3424(2) 0.0306(6) Uani 1 1 d . .
O2 O -0.2679(4) 0.5128(3) 0.0462(3) 0.0528(9) Uani 1 1 d . .
O2' O -0.5258(3) 0.4639(3) 0.3801(3) 0.0392(7) Uani 1 1 d . .
O3' O -0.1464(4) -0.0870(3) 0.4193(4) 0.0646(11) Uani 1 1 d . .
O3 O -0.1448(3) -0.0406(3) 0.1158(2) 0.0355(6) Uani 1 1 d . .
O4 O 0.0758(3) -0.1248(2) 0.1532(2) 0.0300(6) Uani 1 1 d . .
O4' O 0.0770(3) -0.0752(3) 0.3622(2) 0.0335(6) Uani 1 1 d . .
O5 O 0.0863(4) 0.6308(3) 0.1494(2) 0.0435(7) Uani 1 1 d . .
H5A H 0.0939 0.7196 0.1251 0.065 Uiso 1 1 d R .
H5B H 0.1811 0.6023 0.1111 0.065 Uiso 1 1 d R .
O6 O -0.2545(3) 0.7789(3) 0.2353(3) 0.0416(7) Uani 1 1 d . .
H6A H -0.3222 0.7835 0.2058 0.062 Uiso 1 1 d GR .
H6B H -0.1985 0.8216 0.1886 0.062 Uiso 1 1 d GR .
O7 O -0.0048(3) 0.6751(3) 0.3648(3) 0.0419(7) Uani 1 1 d . .
H7A H 0.0399 0.6961 0.3956 0.063 Uiso 1 1 d R .
H7B H -0.0391 0.7455 0.3185 0.063 Uiso 1 1 d R .
O8 O -0.2280(4) 0.5758(5) 0.4807(3) 0.0632(11) Uani 1 1 d . .
H8A H -0.3070 0.5472 0.5194 0.095 Uiso 1 1 d R .
H8B H -0.1902 0.5982 0.5290 0.095 Uiso 1 1 d R .
O9 O 0.1148(3) 0.3977(3) 0.3836(2) 0.0361(6) Uani 1 1 d . .
O10 O 0.1514(3) 0.3566(3) 0.2279(2) 0.0309(6) Uani 1 1 d . .
O11 O 0.3076(4) -0.3475(3) 0.2485(3) 0.0516(9) Uani 1 1 d . .
H11A H 0.2472 -0.3598 0.2264 0.077 Uiso 1 1 d R .
H11B H 0.3147 -0.3992 0.3091 0.077 Uiso 1 1 d R .
O12 O 0.3382(3) -0.0915(3) 0.0084(2) 0.0398(7) Uani 1 1 d . .
H12A H 0.4130 -0.0607 -0.0276 0.060 Uiso 1 1 d GR .
H12B H 0.2577 -0.0391 -0.0188 0.060 Uiso 1 1 d GR .
O13 O 0.5651(3) -0.2436(3) 0.1205(3) 0.0493(8) Uani 1 1 d . .
H13A H 0.5967 -0.2142 0.0513 0.074 Uiso 1 1 d GR .
H13B H 0.5830 -0.3285 0.1265 0.074 Uiso 1 1 d GR .
O14 O 0.4170(3) -0.2136(3) 0.3484(2) 0.0444(7) Uani 1 1 d . .
H14A H 0.4449 -0.1581 0.3622 0.067 Uiso 1 1 d GR .
H14B H 0.4992 -0.2836 0.3309 0.067 Uiso 1 1 d GR .
O15 O 0.2762(3) 0.0696(3) 0.2830(2) 0.0341(6) Uani 1 1 d . .
O16 O 0.4297(4) 0.0391(3) 0.1291(3) 0.0497(9) Uani 1 1 d . .
N1' N -0.0547(3) 0.1900(3) 0.3728(2) 0.0266(6) Uani 1 1 d . .
H1' H 0.0396 0.1581 0.3673 0.032 Uiso 1 1 calc R .
N1 N 0.0318(4) 0.2428(3) 0.1302(3) 0.0279(7) Uani 1 1 d . .
H1 H 0.0858 0.2770 0.1385 0.033 Uiso 1 1 calc R .
N2' N -0.1377(3) 0.3169(3) 0.3650(3) 0.0271(6) Uani 1 1 d . .
N2 N 0.0693(3) 0.1147(3) 0.1409(2) 0.0267(6) Uani 1 1 d . .
C1 C -0.1691(4) 0.4569(4) 0.0948(3) 0.0299(8) Uani 1 1 d . .
C1' C -0.0629(4) -0.0266(4) 0.3917(3) 0.0302(8) Uani 1 1 d . .
C2' C -0.1353(4) 0.1173(3) 0.3904(3) 0.0268(7) Uani 1 1 d . .
C2 C -0.0997(4) 0.3119(3) 0.1051(3) 0.0260(7) Uani 1 1 d . .
C3' C -0.2800(4) 0.2011(4) 0.3953(3) 0.0280(8) Uani 1 1 d . .
H3' H -0.3623 0.1804 0.4071 0.034 Uiso 1 1 calc R .
C3 C -0.1508(4) 0.2232(4) 0.0985(3) 0.0278(8) Uani 1 1 d . .
H3 H -0.2385 0.2404 0.0819 0.033 Uiso 1 1 calc R .
C4 C -0.0435(4) 0.1028(3) 0.1219(3) 0.0246(7) Uani 1 1 d . .
C4' C -0.2772(4) 0.3246(3) 0.3787(3) 0.0249(7) Uani 1 1 d . .
C5' C -0.3976(4) 0.4559(3) 0.3678(3) 0.0258(7) Uani 1 1 d . .
C5 C -0.0375(4) -0.0309(3) 0.1310(3) 0.0253(7) Uani 1 1 d . .
C17 C 0.3785(4) 0.0932(3) 0.2097(3) 0.0282(8) Uani 1 1 d . .
C18 C 0.4451(4) 0.1832(4) 0.2149(4) 0.0380(10) Uani 1 1 d . .
H18A H 0.5470 0.1309 0.2219 0.046 Uiso 1 1 d R .
H18B H 0.4478 0.2468 0.1506 0.046 Uiso 1 1 d R .
C19 C 0.3586(4) 0.2562(4) 0.3079(4) 0.0391(10) Uani 1 1 d . .
H19A H 0.4107 0.3094 0.3075 0.047 Uiso 1 1 d R .
H19B H 0.3598 0.1913 0.3715 0.047 Uiso 1 1 d R .
C20 C 0.1998(4) 0.3402(3) 0.3057(3) 0.0272(8) Uani 1 1 d . .
O1W O 0.4383(12) 0.5214(12) 0.0724(9) 0.1062(17) Uani 0.5 1 d . P
H1WA H 0.5274 0.5193 0.0569 0.159 Uiso 0.5 1 d R P
H1WB H 0.4303 0.4923 0.0246 0.159 Uiso 0.5 1 d R P
O2W O 0.4184(6) 0.0783(7) 0.5840(6) 0.1062(17) Uani 1 1 d . .
H2WA H 0.3404 0.0620 0.5920 0.159 Uiso 1 1 d G .
H2WB H 0.3935 0.1613 0.5772 0.159 Uiso 1 1 d G .

loop_
_atom_site_aniso_label
_atom_site_aniso_U_11
_atom_site_aniso_U_22
_atom_site_aniso_U_33
_atom_site_aniso_U_23
_atom_site_aniso_U_13
_atom_site_aniso_U_12
La1 0.02104(12) 0.01793(12) 0.02539(12) -0.00346(8) -0.00736(8) -0.00771(8)
La2 0.02027(12) 0.01825(12) 0.02800(13) -0.00343(8) -0.00800(8) -0.00568(8)
O1 0.0466(17) 0.0256(14) 0.0369(15) -0.0062(11) -0.0211(13) -0.0114(12)
O1' 0.0228(13) 0.0228(13) 0.0462(16) -0.0035(11) -0.0098(11) -0.0088(10)
O2 0.059(2) 0.0273(15) 0.086(3) -0.0074(16) -0.053(2) -0.0034(14)
O2' 0.0232(14) 0.0344(15) 0.0577(19) -0.0015(13) -0.0106(13) -0.0120(12)
O3' 0.0369(18) 0.0303(17) 0.120(3) -0.0238(19) 0.0032(19) -0.0170(14)
O3 0.0349(15) 0.0308(14) 0.0513(17) 0.0037(12) -0.0240(13) -0.0180(12)
O4 0.0289(13) 0.0214(13) 0.0426(15) -0.0026(11) -0.0147(12) -0.0093(11)
O4' 0.0293(14) 0.0266(14) 0.0375(15) -0.0035(11) -0.0052(12) -0.0075(11)
O5 0.059(2) 0.0413(17) 0.0354(16) -0.0076(13) 0.0009(14) -0.0319(16)
O6 0.0371(16) 0.0281(15) 0.060(2) 0.0042(13) -0.0187(15) -0.0147(13)
O7 0.0486(18) 0.0361(16) 0.0525(19) -0.0112(14) -0.0108(15) -0.0251(14)
O8 0.052(2) 0.131(4) 0.0332(17) -0.029(2) 0.0057(15) -0.060(2)
O9 0.0322(15) 0.0356(15) 0.0383(16) -0.0155(12) -0.0146(12) -0.0007(12)
O10 0.0294(14) 0.0303(14) 0.0354(14) -0.0105(11) -0.0107(11) -0.0085(11)
O11 0.055(2) 0.0294(16) 0.082(3) 0.0087(16) -0.0417(19) -0.0187(15)
O12 0.0306(15) 0.0588(19) 0.0322(15) -0.0038(13) -0.0082(12) -0.0205(14)
O13 0.0345(16) 0.0425(18) 0.066(2) -0.0220(16) -0.0178(15) 0.0014(14)
O14 0.0444(17) 0.0378(16) 0.0426(17) -0.0112(13) -0.0215(14) 0.0027(14)
O15 0.0324(15) 0.0327(15) 0.0378(15) -0.0117(12) -0.0031(12) -0.0135(12)
O16 0.0515(19) 0.059(2) 0.0509(19) -0.0319(16) 0.0136(15) -0.0374(17)
N1' 0.0221(15) 0.0200(15) 0.0362(17) -0.0016(12) -0.0086(13) -0.0073(12)
N1 0.0315(16) 0.0188(15) 0.0372(17) -0.0045(12) -0.0166(14) -0.0069(13)
N2' 0.0244(15) 0.0205(15) 0.0362(17) -0.0033(12) -0.0088(13) -0.0081(12)
N2 0.0287(16) 0.0193(14) 0.0339(17) -0.0070(12) -0.0109(13) -0.0067(12)
C1 0.034(2) 0.0250(18) 0.0305(19) -0.0065(15) -0.0136(16) -0.0058(16)
C1' 0.032(2) 0.0251(19) 0.033(2) -0.0064(15) -0.0039(16) -0.0124(16)
C2' 0.0307(19) 0.0226(18) 0.0270(18) -0.0057(14) -0.0028(15) -0.0123(15)
C2 0.0290(18) 0.0238(18) 0.0256(18) -0.0040(14) -0.0101(14) -0.0077(15)
C3' 0.0251(18) 0.0289(19) 0.0334(19) -0.0044(15) -0.0061(15) -0.0143(15)
C3 0.0265(18) 0.0279(19) 0.0308(19) -0.0016(15) -0.0125(15) -0.0095(15)
C4 0.0250(17) 0.0238(17) 0.0267(17) -0.0060(14) -0.0086(14) -0.0079(14)
C4' 0.0235(17) 0.0262(18) 0.0253(17) -0.0041(14) -0.0059(14) -0.0099(14)
C5' 0.0229(17) 0.0257(18) 0.0285(18) -0.0021(14) -0.0075(14) -0.0094(14)
C5 0.0296(19) 0.0246(18) 0.0231(17) -0.0034(14) -0.0072(14) -0.0112(15)
C17 0.0203(17) 0.0217(17) 0.042(2) -0.0086(15) -0.0092(15) -0.0045(14)
C18 0.0256(19) 0.037(2) 0.058(3) -0.022(2) -0.0065(18) -0.0118(17)
C19 0.028(2) 0.034(2) 0.062(3) -0.022(2) -0.0200(19) -0.0029(17)
C20 0.0281(18) 0.0214(17) 0.037(2) -0.0064(15) -0.0133(16) -0.0091(15)
O1W 0.074(3) 0.126(4) 0.127(4) -0.063(4) -0.015(3) -0.027(3)
O2W 0.074(3) 0.126(4) 0.127(4) -0.063(4) -0.015(3) -0.027(3)

loop_
_atom_type_symbol
_atom_type_description
_atom_type_scat_dispersion_real
_atom_type_scat_dispersion_imag
_atom_type_scat_source
C C 0.0033 0.0016 'International Tables Vol C Tables 4.2.6.8 and 6.1.1.4'
H H 0.0000 0.0000 'International Tables Vol C Tables 4.2.6.8 and 6.1.1.4'
La La -0.2871 2.4523 'International Tables Vol C Tables 4.2.6.8 and 6.1.1.4'
N N 0.0061 0.0033 'International Tables Vol C Tables 4.2.6.8 and 6.1.1.4'
O O 0.0106 0.0060 'International Tables Vol C Tables 4.2.6.8 and 6.1.1.4'

loop_
_geom_angle_atom_site_label_1
_geom_angle_atom_site_label_2
_geom_angle_atom_site_label_3
_geom_angle
O1 La1 O1' 75.42(10)
O1 La1 O5 76.62(10)
O1 La1 O6 82.04(10)
O1 La1 O7 143.23(10)
O1 La1 O8 142.86(10)
O1 La1 O9 125.13(9)
O1 La1 O10 75.18(9)
O1 La1 N2' 79.84(9)
O1 La1 C20 100.49(10)
O1' La1 O5 140.85(10)
O1' La1 O6 74.23(9)
O1' La1 O7 126.20(9)
O1' La1 O9 128.92(9)
O1' La1 O10 127.70(8)
O1' La1 N2' 61.68(9)
O1' La1 C20 135.60(9)
O5 La1 O6 75.24(10)
O5 La1 O7 68.82(10)
O5 La1 O10 68.97(10)
O5 La1 N2' 137.63(10)
O5 La1 C20 76.30(11)
O6 La1 O7 77.50(10)
O6 La1 O10 140.98(10)
O6 La1 N2' 135.21(9)
O6 La1 C20 149.97(10)
O7 La1 N2' 135.20(10)
O7 La1 C20 83.51(10)
O8 La1 O1' 67.46(10)
O8 La1 O5 135.59(11)
O8 La1 O6 89.08(13)
O8 La1 O7 67.27(10)
O8 La1 O9 80.11(11)
O8 La1 O10 127.63(12)
O8 La1 N2' 81.56(12)
O8 La1 C20 104.84(12)
O9 La1 O5 89.74(10)
O9 La1 O6 145.42(9)
O9 La1 O7 68.01(10)
O9 La1 O10 50.62(8)
O9 La1 N2' 75.80(10)
O9 La1 C20 25.45(9)
O10 La1 O7 102.75(9)
O10 La1 N2' 71.23(9)
O10 La1 C20 25.37(9)
N2' La1 C20 74.01(10)
O4 La2 O11 71.67(9)
O4 La2 O13 121.21(9)
O4 La2 O14 136.82(10)
O4 La2 O15 129.11(9)
O4 La2 O16 133.70(11)
O4 La2 N2 62.04(8)
O4 La2 C17 138.44(9)
O4' La2 O4 76.11(9)
O4' La2 O11 85.59(11)
O4' La2 O12 142.68(9)
O4' La2 O13 146.40(10)
O4' La2 O14 76.81(10)
O4' La2 O15 71.49(9)
O4' La2 O16 121.27(9)
O4' La2 N2 76.73(9)
O4' La2 C17 96.54(10)
O11 La2 O13 74.97(11)
O11 La2 O15 140.72(10)
O11 La2 N2 133.08(9)
O11 La2 C17 149.50(10)
O12 La2 O4 69.73(9)
O12 La2 O11 97.29(11)
O12 La2 O13 68.24(10)
O12 La2 O14 139.72(10)
O12 La2 O15 120.38(10)
O12 La2 O16 75.86(10)
O12 La2 N2 74.37(10)
O12 La2 C17 99.06(11)
O13 La2 N2 136.15(11)
O13 La2 C17 87.48(10)
O14 La2 O11 73.29(11)
O14 La2 O13 71.51(10)
O14 La2 O15 70.70(10)
O14 La2 O16 89.26(12)
O14 La2 N2 140.14(9)
O14 La2 C17 77.59(11)
O15 La2 O13 107.24(9)
O15 La2 N2 72.91(9)
O15 La2 C17 25.11(10)
O16 La2 O11 144.17(11)
O16 La2 O13 69.81(11)
O16 La2 O15 50.25(9)
O16 La2 N2 79.70(11)
O16 La2 C17 25.24(10)
N2 La2 C17 76.42(9)
C1 O1 La1 147.8(3)
C5' O1' La1 127.1(2)
C5 O4 La2 126.0(2)
C1' O4' La2 141.5(3)
La1 O5 H5A 133.7
La1 O5 H5B 139.6
H5A O5 H5B 84.1
La1 O6 H6A 112.0
La1 O6 H6B 111.6
H6A O6 H6B 107.8
La1 O7 H7A 163.1
La1 O7 H7B 91.0
H7A O7 H7B 105.2
La1 O8 H8A 122.9
La1 O8 H8B 124.8
H8A O8 H8B 110.6
C20 O9 La1 95.3(2)
C20 O10 La1 93.0(2)
La2 O11 H11A 112.1
La2 O11 H11B 127.7
H11A O11 H11B 106.8
La2 O12 H12A 113.1
La2 O12 H12B 114.0
H12A O12 H12B 106.6
La2 O13 H13A 113.0
La2 O13 H13B 111.8
H13A O13 H13B 107.6
La2 O14 H14A 111.0
La2 O14 H14B 111.1
H14A O14 H14B 107.6
C17 O15 La2 94.3(2)
C17 O16 La2 95.2(2)
N2' N1' H1' 123.7
N2' N1' C2' 112.6(3)
C2' N1' H1' 123.7
N2 N1 H1 123.8
N2 N1 C2 112.4(3)
C2 N1 H1 123.8
N1' N2' La1 137.8(2)
N1' N2' C4' 104.6(3)
C4' N2' La1 116.1(2)
N1 N2 La2 138.8(2)
N1 N2 C4 104.8(3)
C4 N2 La2 116.1(2)
O1 C1 C2 117.0(3)
O2 C1 O1 126.3(4)
O2 C1 C2 116.7(3)
O3' C1' O4' 125.5(4)
O3' C1' C2' 117.0(3)
O4' C1' C2' 117.4(3)
N1' C2' C1' 121.6(3)
N1' C2' C3' 107.0(3)
C3' C2' C1' 131.1(3)
N1 C2 C1 122.3(3)
N1 C2 C3 106.5(3)
C3 C2 C1 131.2(3)
C2' C3' H3' 127.5
C2' C3' C4' 105.0(3)
C4' C3' H3' 127.5
C2 C3 H3 127.4
C2 C3 C4 105.1(3)
C4 C3 H3 127.4
N2 C4 C3 111.2(3)
N2 C4 C5 118.1(3)
C3 C4 C5 130.7(3)
N2' C4' C3' 110.9(3)
N2' C4' C5' 118.3(3)
C3' C4' C5' 130.6(3)
O1' C5' C4' 116.1(3)
O2' C5' O1' 125.0(3)
O2' C5' C4' 118.8(3)
O3 C5 O4 125.3(3)
O3 C5 C4 117.4(3)
O4 C5 C4 117.3(3)
O15 C17 La2 60.55(19)
O15 C17 O16 119.7(3)
O15 C17 C18 122.1(3)
O16 C17 La2 59.5(2)
O16 C17 C18 118.2(3)
C18 C17 La2 172.9(3)
C17 C18 H18A 107.9
C17 C18 H18B 110.3
C17 C18 C19 112.4(3)
H18A C18 H18B 109.3
C19 C18 H18A 108.4
C19 C18 H18B 108.5
C18 C19 H19A 107.5
C18 C19 H19B 107.4
H19A C19 H19B 109.8
C20 C19 C18 113.3(3)
C20 C19 H19A 109.9
C20 C19 H19B 108.9
O9 C20 La1 59.21(19)
O9 C20 C19 118.3(3)
O10 C20 La1 61.60(19)
O10 C20 O9 120.1(3)
O10 C20 C19 121.6(3)
C19 C20 La1 169.7(3)
H1WA O1W H1WB 108.6
H2WA O2W H2WB 109.5

loop_
_geom_bond_atom_site_label_1
_geom_bond_atom_site_label_2
_geom_bond_distance
La1 O1 2.458(3)
La1 O1' 2.532(2)
La1 O5 2.545(3)
La1 O6 2.566(3)
La1 O7 2.594(3)
La1 O8 2.499(3)
La1 O9 2.535(3)
La1 O10 2.588(3)
La1 N2' 2.715(3)
La1 C20 2.938(4)
La2 O4 2.534(3)
La2 O4' 2.469(3)
La2 O11 2.572(3)
La2 O12 2.492(3)
La2 O13 2.632(3)
La2 O14 2.543(3)
La2 O15 2.579(3)
La2 O16 2.556(3)
La2 N2 2.713(3)
La2 C17 2.953(4)
O1 C1 1.253(5)
O1' C5' 1.270(4)
O2 C1 1.244(5)
O2' C5' 1.239(4)
O3' C1' 1.238(5)
O3 C5 1.248(4)
O4 C5 1.260(4)
O4' C1' 1.257(5)
O5 H5A 1.0195
O5 H5B 0.8977
O6 H6A 0.8953
O6 H6B 0.9012
O7 H7A 0.8592
O7 H7B 0.8984
O8 H8A 0.9483
O8 H8B 1.0089
O9 C20 1.268(5)
O10 C20 1.261(5)
O11 H11A 0.8544
O11 H11B 0.8846
O12 H12A 0.9218
O12 H12B 0.9167
O13 H13A 0.9126
O13 H13B 0.9043
O14 H14A 0.8949
O14 H14B 0.8972
O15 C17 1.257(5)
O16 C17 1.264(5)
N1' H1' 0.8600
N1' N2' 1.336(4)
N1' C2' 1.350(5)
N1 H1 0.8600
N1 N2 1.339(4)
N1 C2 1.346(5)
N2' C4' 1.350(5)
N2 C4 1.343(5)
C1 C2 1.498(5)
C1' C2' 1.499(5)
C2' C3' 1.370(5)
C2 C3 1.380(5)
C3' H3' 0.9300
C3' C4' 1.398(5)
C3 H3 0.9300
C3 C4 1.385(5)
C4 C5 1.497(5)
C4' C5' 1.494(5)
C17 C18 1.505(5)
C18 H18A 0.9794
C18 H18B 0.9814
C18 C19 1.521(6)
C19 H19A 0.9770
C19 H19B 0.9814
C19 C20 1.501(5)
O1W H1WA 0.8601
O1W H1WB 0.8580
O2W H2WA 0.8691
O2W H2WB 0.8675

loop_
_geom_torsion_atom_site_label_1
_geom_torsion_atom_site_label_2
_geom_torsion_atom_site_label_3
_geom_torsion_atom_site_label_4
_geom_torsion
La1 O1 C1 O2 115.0(5)
La1 O1 C1 C2 -65.7(6)
La1 O1' C5' O2' -172.2(3)
La1 O1' C5' C4' 5.0(5)
La1 O9 C20 O10 -9.9(4)
La1 O9 C20 C19 168.5(3)
La1 O10 C20 O9 9.6(4)
La1 O10 C20 C19 -168.7(3)
La1 N2' C4' C3' 168.7(2)
La1 N2' C4' C5' -7.6(4)
La2 O4 C5 O3 -173.6(3)
La2 O4 C5 C4 6.6(4)
La2 O4' C1' O3' 97.3(5)
La2 O4' C1' C2' -80.8(5)
La2 O15 C17 O16 6.6(4)
La2 O15 C17 C18 -172.3(3)
La2 O16 C17 O15 -6.7(4)
La2 O16 C17 C18 172.3(3)
La2 N2 C4 C3 175.8(2)
La2 N2 C4 C5 -2.8(4)
O1 C1 C2 N1 -17.3(6)
O1 C1 C2 C3 158.7(4)
O2 C1 C2 N1 162.1(4)
O2 C1 C2 C3 -21.9(6)
O3' C1' C2' N1' 172.6(4)
O3' C1' C2' C3' -14.2(7)
O4' C1' C2' N1' -9.2(6)
O4' C1' C2' C3' 164.0(4)
O15 C17 C18 C19 -9.3(6)
O16 C17 C18 C19 171.6(4)
N1' N2' C4' C3' 0.1(4)
N1' N2' C4' C5' -176.2(3)
N1' C2' C3' C4' 0.6(4)
N1 N2 C4 C3 0.5(4)
N1 N2 C4 C5 -178.2(3)
N1 C2 C3 C4 0.6(4)
N2' N1' C2' C1' 174.1(3)
N2' N1' C2' C3' -0.6(4)
N2' C4' C5' O1' 2.4(5)
N2' C4' C5' O2' 179.9(3)
N2 N1 C2 C1 176.6(3)
N2 N1 C2 C3 -0.3(4)
N2 C4 C5 O3 178.2(3)
N2 C4 C5 O4 -1.9(5)
C1 C2 C3 C4 -175.9(4)
C1' C2' C3' C4' -173.4(4)
C2' N1' N2' La1 -164.5(3)
C2' N1' N2' C4' 0.3(4)
C2' C3' C4' N2' -0.4(4)
C2' C3' C4' C5' 175.3(4)
C2 N1 N2 La2 -173.7(3)
C2 N1 N2 C4 -0.1(4)
C2 C3 C4 N2 -0.7(4)
C2 C3 C4 C5 177.7(4)
C3' C4' C5' O1' -173.0(4)
C3' C4' C5' O2' 4.4(6)
C3 C4 C5 O3 -0.2(6)
C3 C4 C5 O4 179.7(4)
C17 C18 C19 C20 -60.7(5)
C18 C19 C20 La1 -111.9(15)
C18 C19 C20 O9 174.8(4)
C18 C19 C20 O10 -6.8(6)
